data_4132071
loop_
_publ_author_name
'Harper, Matthew J.'
'Arthur, Christopher J.'
'Crosby, John'
'Emmett, Edward J.'
'Falconer, Rosalyn L.'
'Fensham-Smith, Andrew J'
'Gates, Paul J.'
'Leman, Thomas'
'McGrady, John E.'
'Bower, John F.'
'Russell, Christopher A.'

_publ_section_title
;
 Oxidative Addition, Transmetalation, and Reductive Elimination at a
 2,2'-Bipyridyl-Ligated Gold Center.
;
_journal_issue 12
_journal_name_full 'Journal of the American Chemical Society'
_journal_page_first 4440
_journal_page_last 4445
_journal_paper_doi 10.1021/jacs.8b01411
_journal_volume 140
_journal_year 2018
_chemical_formula_moiety 'C16 H10 Au F3 I N2, C2 F6 N O4 S2'
_chemical_formula_sum 'C18 H10 Au F9 I N3 O4 S2'
_chemical_formula_weight 891.28
_space_group_crystal_system monoclinic
_space_group_IT_number 14
_space_group_name_Hall '-P 2yn'
_space_group_name_H-M_alt 'P 1 21/n 1'
_atom_sites_solution_hydrogens geom
_atom_sites_solution_primary iterative
_audit_creation_date 2017-06-12
_audit_creation_method
;
Olex2 1.2
(compiled 2017.03.28 svn.r3405 for OlexSys, GUI svn.r5337)
;
_cell_angle_alpha 90
_cell_angle_beta 101.985(3)
_cell_angle_gamma 90
_cell_formula_units_Z 4
_cell_length_a 8.1391(3)
_cell_length_b 18.5972(8)
_cell_length_c 16.2536(7)
_cell_measurement_reflns_used 8576
_cell_measurement_temperature 100
_cell_measurement_theta_max 27.73
_cell_measurement_theta_min 2.54
_cell_volume 2406.59(17)
_computing_cell_refinement 'SAINT v8.37A (Bruker, 2015)'
_computing_data_reduction 'SAINT v8.37A (Bruker, 2015)'
_computing_molecular_graphics 'Olex2 (Dolomanov et al., 2009)'
_computing_publication_material 'Olex2 (Dolomanov et al., 2009)'
_computing_structure_refinement 'ShelXL (Sheldrick, 2015)'
_computing_structure_solution
;
Superflip (Palatinus & Chapuis, 2007;Palatinus & van der Lee, 2008;
Palatinus et al., 2012)
;
_diffrn_ambient_temperature 100.0
_diffrn_detector 'Bruker area detector'
_diffrn_detector_type 'CCD area detector'
_diffrn_measured_fraction_theta_full 1.000
_diffrn_measured_fraction_theta_max 1.000
_diffrn_measurement_device 'Bruker Apex II kappa CCD area detector'
_diffrn_measurement_device_type 'Bruker Apex II kappa CCD area detector'
_diffrn_measurement_method '\f and \w scans'
_diffrn_radiation_monochromator graphite
_diffrn_radiation_type MoK\a
_diffrn_radiation_wavelength 0.71073
_diffrn_reflns_av_R_equivalents 0.0586
_diffrn_reflns_av_unetI/netI 0.0345
_diffrn_reflns_Laue_measured_fraction_full 1.000
_diffrn_reflns_Laue_measured_fraction_max 1.000
_diffrn_reflns_limit_h_max 10
_diffrn_reflns_limit_h_min -10
_diffrn_reflns_limit_k_max 24
_diffrn_reflns_limit_k_min -24
_diffrn_reflns_limit_l_max 21
_diffrn_reflns_limit_l_min -20
_diffrn_reflns_number 42606
_diffrn_reflns_point_group_measured_fraction_full 1.000
_diffrn_reflns_point_group_measured_fraction_max 1.000
_diffrn_reflns_theta_full 25.242
_diffrn_reflns_theta_max 27.878
_diffrn_reflns_theta_min 1.685
_diffrn_source 'fine-focus sealed tube'
_diffrn_standards_number 0
_exptl_absorpt_coefficient_mu 7.672
_exptl_absorpt_correction_T_max 0.7458
_exptl_absorpt_correction_T_min 0.5212
_exptl_absorpt_correction_type multi-scan
_exptl_absorpt_process_details
'SADABS-2014/5 (Bruker,2014/5) was used for absorption correction. wR2(int) was 0.0966 before and 0.0535 after correction. The Ratio of minimum to maximum transmission is 0.6988. The \l/2 correction factor is Not present.'
_exptl_crystal_colour 'clear colourless'
_exptl_crystal_colour_lustre clear
_exptl_crystal_colour_primary colourless
_exptl_crystal_density_diffrn 2.460
_exptl_crystal_description needle
_exptl_crystal_F_000 1664
_exptl_crystal_size_max 0.298
_exptl_crystal_size_mid 0.088
_exptl_crystal_size_min 0.077
_refine_diff_density_max 0.722
_refine_diff_density_min -0.922
_refine_diff_density_rms 0.144
_refine_ls_extinction_method none
_refine_ls_goodness_of_fit_ref 1.014
_refine_ls_hydrogen_treatment constr
_refine_ls_matrix_type full
_refine_ls_number_parameters 343
_refine_ls_number_reflns 5754
_refine_ls_number_restraints 0
_refine_ls_restrained_S_all 1.014
_refine_ls_R_factor_all 0.0367
_refine_ls_R_factor_gt 0.0247
_refine_ls_shift/su_max 0.001
_refine_ls_shift/su_mean 0.000
_refine_ls_structure_factor_coef Fsqd
_refine_ls_weighting_details 'w=1/[\s^2^(Fo^2^)+(0.0111P)^2^+5.7088P] where P=(Fo^2^+2Fc^2^)/3'
_refine_ls_weighting_scheme calc
_refine_ls_wR_factor_gt 0.0424
_refine_ls_wR_factor_ref 0.0452
_reflns_Friedel_coverage 0.000
_reflns_number_gt 4840
_reflns_number_total 5754
_reflns_threshold_expression 'I > 2\s(I)'
_cod_data_source_file ja8b01411_si_003.cif
_cod_data_source_block test2
_cod_database_code 4132071
_shelxl_version_number 2013-4
_shelx_space_group_comment
;
The symmetry employed for this shelxl refinement is uniquely defined
by the following loop, which should always be used as a source of
symmetry information in preference to the above space-group names.
They are only intended as comments.
;
_olex2_refinement_description
;
1. Fixed Uiso
 At 1.2 times of:
  All C(H) groups
2.a Aromatic/amide H refined with riding coordinates:
 C1(H1), C3(H3), C4(H4), C7(H7), C8(H8), C10(H10), C12(H12), C13(H13),
 C15(H15), C16(H16)
;
_olex2_submission_special_instructions 'No special instructions were received'

loop_
_space_group_symop_operation_xyz
'x, y, z'
'-x+1/2, y+1/2, -z+1/2'
'-x, -y, -z'
'x-1/2, -y-1/2, z-1/2'

loop_
_atom_site_label
_atom_site_type_symbol
_atom_site_fract_x
_atom_site_fract_y
_atom_site_fract_z
_atom_site_U_iso_or_equiv
_atom_site_adp_type
_atom_site_occupancy
_atom_site_site_symmetry_order
_atom_site_calc_flag
_atom_site_refinement_flags_posn
Au1 Au 0.18750(2) 0.47429(2) 0.34890(2) 0.01102(4) Uani 1 1 d .
C1 C 0.1394(4) 0.3517(2) 0.2227(2) 0.0135(8) Uani 1 1 d .
H1 H 0.1213 0.3883 0.1810 0.016 Uiso 1 1 calc R
C2 C 0.1331(5) 0.2805(2) 0.1995(2) 0.0163(8) Uani 1 1 d .
C3 C 0.1576(5) 0.2264(2) 0.2580(2) 0.0193(9) Uani 1 1 d .
H3 H 0.1544 0.1773 0.2416 0.023 Uiso 1 1 calc R
C4 C 0.1872(5) 0.2460(2) 0.3418(2) 0.0174(8) Uani 1 1 d .
H4 H 0.2026 0.2100 0.3842 0.021 Uiso 1 1 calc R
C5 C 0.1946(4) 0.3178(2) 0.3643(2) 0.0139(8) Uani 1 1 d .
C6 C 0.2284(4) 0.3428(2) 0.4522(2) 0.0136(8) Uani 1 1 d .
C7 C 0.2549(5) 0.2967(2) 0.5205(2) 0.0178(8) Uani 1 1 d .
H7 H 0.2531 0.2461 0.5120 0.021 Uiso 1 1 calc R
C8 C 0.2841(5) 0.3246(2) 0.6014(2) 0.0200(9) Uani 1 1 d .
H8 H 0.3001 0.2939 0.6492 0.024 Uiso 1 1 calc R
C9 C 0.2889(5) 0.3976(2) 0.6099(2) 0.0183(9) Uani 1 1 d .
C10 C 0.2623(5) 0.4425(2) 0.5409(2) 0.0174(8) Uani 1 1 d .
H10 H 0.2668 0.4932 0.5486 0.021 Uiso 1 1 calc R
C11 C 0.1472(5) 0.5206(2) 0.2346(2) 0.0125(7) Uani 1 1 d .
C12 C -0.0123(5) 0.5398(2) 0.1954(2) 0.0179(9) Uani 1 1 d .
H12 H -0.1018 0.5359 0.2245 0.021 Uiso 1 1 calc R
C13 C -0.0433(5) 0.5652(2) 0.1131(2) 0.0202(9) Uani 1 1 d .
H13 H -0.1538 0.5775 0.0847 0.024 Uiso 1 1 calc R
C14 C 0.0902(5) 0.5721(2) 0.0743(2) 0.0209(9) Uani 1 1 d .
C15 C 0.2509(5) 0.5528(2) 0.1120(2) 0.0198(9) Uani 1 1 d .
H15 H 0.3399 0.5567 0.0826 0.024 Uiso 1 1 calc R
C16 C 0.2805(5) 0.5277(2) 0.1940(2) 0.0171(8) Uani 1 1 d .
H16 H 0.3912 0.5154 0.2223 0.021 Uiso 1 1 calc R
F1 F 0.1000(3) 0.26550(13) 0.11699(13) 0.0194(5) Uani 1 1 d .
F2 F 0.3215(3) 0.42724(14) 0.68674(13) 0.0254(6) Uani 1 1 d .
F3 F 0.0618(3) 0.59831(16) -0.00550(14) 0.0351(7) Uani 1 1 d .
I1 I 0.20433(3) 0.60081(2) 0.40821(2) 0.01998(6) Uani 1 1 d .
N1 N 0.1708(4) 0.36930(17) 0.30383(18) 0.0120(6) Uani 1 1 d .
N2 N 0.2301(4) 0.41490(17) 0.46341(18) 0.0117(6) Uani 1 1 d .
C17 C 0.4604(5) 0.3468(2) 0.0714(2) 0.0176(8) Uani 1 1 d .
C18 C 0.6946(5) 0.2851(2) 0.3451(3) 0.0236(9) Uani 1 1 d .
F4 F 0.5001(3) 0.34905(15) -0.00446(13) 0.0258(6) Uani 1 1 d .
F5 F 0.3142(3) 0.37925(13) 0.06631(14) 0.0221(5) Uani 1 1 d .
F6 F 0.4448(3) 0.27800(13) 0.09091(14) 0.0232(5) Uani 1 1 d .
F7 F 0.7845(3) 0.25466(14) 0.29543(15) 0.0301(6) Uani 1 1 d .
F8 F 0.5533(4) 0.24886(16) 0.3379(2) 0.0517(9) Uani 1 1 d .
F9 F 0.7807(4) 0.27879(17) 0.42312(16) 0.0493(9) Uani 1 1 d .
N3 N 0.5491(4) 0.37955(19) 0.22739(19) 0.0181(7) Uani 1 1 d .
O1 O 0.6261(4) 0.46320(16) 0.12029(18) 0.0258(7) Uani 1 1 d .
O2 O 0.7744(3) 0.34746(16) 0.14580(16) 0.0209(6) Uani 1 1 d .
O3 O 0.8180(3) 0.41115(16) 0.32983(17) 0.0221(6) Uani 1 1 d .
O4 O 0.5474(3) 0.40196(16) 0.37497(16) 0.0206(6) Uani 1 1 d .
S1 S 0.62843(12) 0.39019(6) 0.14709(6) 0.0155(2) Uani 1 1 d .
S2 S 0.65395(11) 0.38022(5) 0.31925(6) 0.0146(2) Uani 1 1 d .

loop_
_atom_site_aniso_label
_atom_site_aniso_U_11
_atom_site_aniso_U_22
_atom_site_aniso_U_33
_atom_site_aniso_U_23
_atom_site_aniso_U_13
_atom_site_aniso_U_12
Au1 0.01262(7) 0.00867(7) 0.01154(6) 0.00068(6) 0.00198(5) -0.00052(6)
C1 0.0103(17) 0.016(2) 0.0146(18) 0.0002(15) 0.0037(14) -0.0008(15)
C2 0.0112(18) 0.020(2) 0.0182(19) -0.0054(16) 0.0046(15) -0.0027(16)
C3 0.019(2) 0.012(2) 0.027(2) -0.0034(17) 0.0040(17) -0.0009(16)
C4 0.0188(19) 0.014(2) 0.021(2) 0.0046(17) 0.0063(15) 0.0030(17)
C5 0.0100(17) 0.016(2) 0.0160(19) 0.0004(15) 0.0034(15) -0.0007(16)
C6 0.0110(18) 0.012(2) 0.0170(19) 0.0033(16) 0.0016(14) -0.0018(15)
C7 0.0152(19) 0.017(2) 0.022(2) 0.0033(17) 0.0054(16) -0.0006(16)
C8 0.020(2) 0.022(2) 0.018(2) 0.0075(17) 0.0041(16) 0.0019(18)
C9 0.0139(19) 0.026(2) 0.0143(19) 0.0002(17) 0.0024(15) -0.0001(17)
C10 0.0124(19) 0.019(2) 0.020(2) -0.0030(17) 0.0037(15) -0.0018(16)
C11 0.0181(18) 0.0075(18) 0.0121(16) 0.0006(15) 0.0030(14) 0.0025(16)
C12 0.0178(19) 0.020(2) 0.0165(18) 0.0009(16) 0.0040(15) 0.0015(16)
C13 0.019(2) 0.024(2) 0.0163(19) 0.0062(17) 0.0003(16) 0.0033(18)
C14 0.034(2) 0.018(2) 0.0116(18) 0.0030(16) 0.0078(17) 0.0003(19)
C15 0.024(2) 0.014(2) 0.024(2) 0.0020(17) 0.0118(17) -0.0021(17)
C16 0.0154(18) 0.016(2) 0.0206(19) 0.0006(17) 0.0048(15) 0.0009(17)
F1 0.0235(12) 0.0180(13) 0.0170(11) -0.0062(10) 0.0048(9) -0.0027(10)
F2 0.0352(14) 0.0274(15) 0.0127(11) -0.0010(10) 0.0032(10) -0.0001(12)
F3 0.0402(16) 0.0466(18) 0.0193(13) 0.0167(12) 0.0082(11) 0.0049(14)
I1 0.03168(15) 0.01123(13) 0.01677(12) -0.00151(10) 0.00443(10) -0.00195(11)
N1 0.0083(15) 0.0111(17) 0.0168(16) 0.0007(13) 0.0034(12) -0.0030(12)
N2 0.0082(14) 0.0142(18) 0.0130(15) 0.0008(13) 0.0031(12) -0.0007(13)
C17 0.017(2) 0.019(2) 0.0180(19) 0.0022(17) 0.0056(15) -0.0025(17)
C18 0.020(2) 0.025(2) 0.027(2) 0.002(2) 0.0068(17) 0.0045(19)
F4 0.0255(13) 0.0391(16) 0.0139(11) -0.0022(10) 0.0066(9) -0.0061(11)
F5 0.0137(11) 0.0300(15) 0.0210(12) 0.0016(10) -0.0002(9) 0.0003(10)
F6 0.0272(13) 0.0160(13) 0.0263(12) -0.0008(10) 0.0052(10) -0.0050(11)
F7 0.0359(15) 0.0259(15) 0.0315(14) 0.0005(11) 0.0138(11) 0.0139(12)
F8 0.0327(16) 0.0242(17) 0.104(3) 0.0113(17) 0.0270(16) -0.0021(13)
F9 0.079(2) 0.046(2) 0.0199(14) 0.0069(13) 0.0020(14) 0.0334(18)
N3 0.0108(16) 0.025(2) 0.0167(16) -0.0025(14) -0.0003(13) 0.0002(14)
O1 0.0237(16) 0.0205(18) 0.0329(16) 0.0035(13) 0.0050(13) -0.0047(13)
O2 0.0148(14) 0.0278(17) 0.0211(14) 0.0006(13) 0.0060(11) 0.0042(12)
O3 0.0139(14) 0.0277(18) 0.0240(15) -0.0060(13) 0.0024(11) -0.0030(12)
O4 0.0161(14) 0.0290(18) 0.0169(14) -0.0049(12) 0.0035(11) 0.0050(13)
S1 0.0121(4) 0.0186(6) 0.0155(5) -0.0003(4) 0.0017(4) -0.0006(4)
S2 0.0111(4) 0.0179(5) 0.0142(4) -0.0040(4) 0.0009(3) 0.0013(4)

loop_
_atom_type_symbol
_atom_type_description
_atom_type_scat_dispersion_real
_atom_type_scat_dispersion_imag
_atom_type_scat_source
C C 0.0033 0.0016 'International Tables Vol C Tables 4.2.6.8 and 6.1.1.4'
H H 0.0000 0.0000 'International Tables Vol C Tables 4.2.6.8 and 6.1.1.4'
Au Au -2.0133 8.8022 'International Tables Vol C Tables 4.2.6.8 and 6.1.1.4'
F F 0.0171 0.0103 'International Tables Vol C Tables 4.2.6.8 and 6.1.1.4'
I I -0.4742 1.8119 'International Tables Vol C Tables 4.2.6.8 and 6.1.1.4'
N N 0.0061 0.0033 'International Tables Vol C Tables 4.2.6.8 and 6.1.1.4'
O O 0.0106 0.0060 'International Tables Vol C Tables 4.2.6.8 and 6.1.1.4'
S S 0.1246 0.1234 'International Tables Vol C Tables 4.2.6.8 and 6.1.1.4'

loop_
_geom_angle_atom_site_label_1
_geom_angle_atom_site_label_2
_geom_angle_atom_site_label_3
_geom_angle
C11 Au1 I1 86.54(11)
C11 Au1 N1 95.17(14)
C11 Au1 N2 174.07(14)
N1 Au1 I1 178.05(8)
N1 Au1 N2 78.92(12)
N2 Au1 I1 99.37(8)
C2 C1 H1 120.1
N1 C1 H1 120.1
N1 C1 C2 119.8(4)
C3 C2 C1 121.6(4)
F1 C2 C1 117.6(4)
F1 C2 C3 120.8(4)
C2 C3 H3 121.2
C2 C3 C4 117.5(4)
C4 C3 H3 121.2
C3 C4 H4 119.9
C3 C4 C5 120.2(4)
C5 C4 H4 119.9
C4 C5 C6 123.4(4)
N1 C5 C4 119.9(3)
N1 C5 C6 116.7(3)
C7 C6 C5 123.3(4)
N2 C6 C5 116.0(3)
N2 C6 C7 120.7(3)
C6 C7 H7 120.1
C6 C7 C8 119.7(4)
C8 C7 H7 120.1
C7 C8 H8 121.2
C9 C8 C7 117.6(4)
C9 C8 H8 121.2
C8 C9 C10 121.7(4)
F2 C9 C8 119.9(4)
F2 C9 C10 118.4(4)
C9 C10 H10 120.0
N2 C10 C9 120.0(4)
N2 C10 H10 120.0
C12 C11 Au1 119.9(3)
C12 C11 C16 120.9(3)
C16 C11 Au1 119.1(3)
C11 C12 H12 119.9
C11 C12 C13 120.1(4)
C13 C12 H12 119.9
C12 C13 H13 121.0
C14 C13 C12 118.1(4)
C14 C13 H13 121.0
C13 C14 C15 122.9(4)
F3 C14 C13 118.6(4)
F3 C14 C15 118.5(4)
C14 C15 H15 120.8
C14 C15 C16 118.5(4)
C16 C15 H15 120.8
C11 C16 H16 120.3
C15 C16 C11 119.5(4)
C15 C16 H16 120.3
C1 N1 Au1 124.4(3)
C1 N1 C5 120.9(3)
C5 N1 Au1 114.7(2)
C6 N2 Au1 113.6(2)
C10 N2 Au1 126.1(3)
C10 N2 C6 120.2(3)
F4 C17 S1 108.5(3)
F5 C17 F4 108.4(3)
F5 C17 F6 108.9(3)
F5 C17 S1 112.3(3)
F6 C17 F4 107.6(3)
F6 C17 S1 111.0(3)
F7 C18 S2 111.7(3)
F8 C18 F7 108.0(4)
F8 C18 F9 108.6(4)
F8 C18 S2 111.2(3)
F9 C18 F7 107.3(3)
F9 C18 S2 109.9(3)
S2 N3 S1 123.6(2)
N3 S1 C17 97.11(17)
O1 S1 C17 104.72(18)
O1 S1 N3 112.91(19)
O1 S1 O2 118.83(18)
O2 S1 C17 104.63(18)
O2 S1 N3 115.07(17)
N3 S2 C18 104.4(2)
O3 S2 C18 103.94(19)
O3 S2 N3 115.46(17)
O3 S2 O4 118.79(17)
O4 S2 C18 103.36(19)
O4 S2 N3 108.93(16)

loop_
_geom_bond_atom_site_label_1
_geom_bond_atom_site_label_2
_geom_bond_distance
Au1 C11 2.011(3)
Au1 I1 2.5357(3)
Au1 N1 2.080(3)
Au1 N2 2.130(3)
C1 H1 0.9500
C1 C2 1.376(6)
C1 N1 1.330(5)
C2 C3 1.370(6)
C2 F1 1.340(4)
C3 H3 0.9500
C3 C4 1.382(5)
C4 H4 0.9500
C4 C5 1.383(5)
C5 C6 1.474(5)
C5 N1 1.356(5)
C6 C7 1.385(5)
C6 N2 1.352(5)
C7 H7 0.9500
C7 C8 1.388(5)
C8 H8 0.9500
C8 C9 1.364(6)
C9 C10 1.379(5)
C9 F2 1.341(4)
C10 H10 0.9500
C10 N2 1.335(5)
C11 C12 1.369(5)
C11 C16 1.388(5)
C12 H12 0.9500
C12 C13 1.391(5)
C13 H13 0.9500
C13 C14 1.371(6)
C14 C15 1.372(6)
C14 F3 1.360(4)
C15 H15 0.9500
C15 C16 1.387(5)
C16 H16 0.9500
C17 F4 1.338(4)
C17 F5 1.321(4)
C17 F6 1.332(5)
C17 S1 1.827(4)
C18 F7 1.324(5)
C18 F8 1.317(5)
C18 F9 1.320(5)
C18 S2 1.832(5)
N3 S1 1.584(3)
N3 S2 1.558(3)
O1 S1 1.425(3)
O2 S1 1.433(3)
O3 S2 1.431(3)
O4 S2 1.436(3)

loop_
_geom_torsion_atom_site_label_1
_geom_torsion_atom_site_label_2
_geom_torsion_atom_site_label_3
_geom_torsion_atom_site_label_4
_geom_torsion
Au1 C11 C12 C13 -173.6(3)
Au1 C11 C16 C15 173.6(3)
C1 C2 C3 C4 0.7(6)
C2 C1 N1 Au1 179.1(3)
C2 C1 N1 C5 -0.9(5)
C2 C3 C4 C5 -1.2(6)
C3 C4 C5 C6 -178.9(3)
C3 C4 C5 N1 0.7(6)
C4 C5 C6 C7 -0.4(6)
C4 C5 C6 N2 -179.5(3)
C4 C5 N1 Au1 -179.7(3)
C4 C5 N1 C1 0.4(5)
C5 C6 C7 C8 -179.2(3)
C5 C6 N2 Au1 -1.2(4)
C5 C6 N2 C10 -179.0(3)
C6 C5 N1 Au1 0.0(4)
C6 C5 N1 C1 -179.9(3)
C6 C7 C8 C9 -1.4(6)
C7 C6 N2 Au1 179.7(3)
C7 C6 N2 C10 1.9(5)
C7 C8 C9 C10 1.4(6)
C7 C8 C9 F2 -178.1(3)
C8 C9 C10 N2 0.3(6)
C9 C10 N2 Au1 -179.5(3)
C9 C10 N2 C6 -1.9(5)
C11 C12 C13 C14 -1.8(6)
C12 C11 C16 C15 -1.7(6)
C12 C13 C14 C15 2.1(7)
C12 C13 C14 F3 -178.6(4)
C13 C14 C15 C16 -2.2(7)
C14 C15 C16 C11 1.9(6)
C16 C11 C12 C13 1.7(6)
F1 C2 C3 C4 -178.5(3)
F2 C9 C10 N2 179.8(3)
F3 C14 C15 C16 178.5(4)
N1 C1 C2 C3 0.4(6)
N1 C1 C2 F1 179.6(3)
N1 C5 C6 C7 179.9(3)
N1 C5 C6 N2 0.8(5)
N2 C6 C7 C8 -0.2(6)
F4 C17 S1 N3 -179.9(3)
F4 C17 S1 O1 64.1(3)
F4 C17 S1 O2 -61.6(3)
F5 C17 S1 N3 60.3(3)
F5 C17 S1 O1 -55.7(3)
F5 C17 S1 O2 178.6(3)
F6 C17 S1 N3 -61.9(3)
F6 C17 S1 O1 -177.9(3)
F6 C17 S1 O2 56.4(3)
F7 C18 S2 N3 62.3(3)
F7 C18 S2 O3 -59.1(3)
F7 C18 S2 O4 176.2(3)
F8 C18 S2 N3 -58.4(3)
F8 C18 S2 O3 -179.8(3)
F8 C18 S2 O4 55.5(3)
F9 C18 S2 N3 -178.7(3)
F9 C18 S2 O3 59.9(3)
F9 C18 S2 O4 -64.8(3)
S1 N3 S2 C18 -96.2(3)
S1 N3 S2 O3 17.3(3)
S1 N3 S2 O4 153.9(2)
S2 N3 S1 C17 157.7(3)
S2 N3 S1 O1 -93.0(3)
S2 N3 S1 O2 47.9(3)
